data_4307876
loop_
_publ_author_name
'Iliya Todorov'
'Slavi C. Sevov'

_publ_section_title
;
In Search of Cyclohexane-like Sn612-: Synthesis of Li2Ln5Sn7 (Ln = Ce, Pr,
Sm, Eu) with an Open-Chain Heptane-like Sn716- Instead
;
_journal_name_full 'Inorganic Chemistry'
_journal_page_first 4044
_journal_page_last 4048
_journal_paper_doi 10.1021/ic062390h
_journal_volume 46
_journal_year 2007
_chemical_formula_moiety Li2Ce5Sn7
_chemical_formula_sum 'Ce5 Li2 Sn7'
_chemical_formula_weight 1545.31
_chemical_name_common Li2Ce5Sn7
_chemical_name_systematic
; 
 ? 
;
_space_group_IT_number 19
_symmetry_cell_setting orthorhombic
_symmetry_space_group_name_Hall 'P 2ac 2ab'
_symmetry_space_group_name_H-M 'P 21 21 21'
_atom_sites_solution_primary direct
_atom_sites_solution_secondary difmap
_audit_creation_method SHELXL-97
_cell_angle_alpha 90.00
_cell_angle_beta 90.00
_cell_angle_gamma 90.00
_cell_formula_units_Z 4
_cell_length_a 6.2772(7)
_cell_length_b 13.8384(9)
_cell_length_c 17.4663(9)
_cell_measurement_reflns_used 25
_cell_measurement_temperature 293(2)
_cell_measurement_theta_max 11.27
_cell_measurement_theta_min 7.87
_cell_volume 1517.2(2)
_computing_cell_refinement CAD4_(Enraf-Nonius,_1977
_computing_data_collection CAD4_(Enraf-Nonius,_1977
_computing_data_reduction SDS_Package_(Enraf-Nonius,_1985
_computing_molecular_graphics 'SHELXTL (Siemens, 1994)'
_computing_publication_material 'SHELXTL (Siemens, 1994)'
_computing_structure_refinement 'SHELXL-97 (Sheldrick, 1997)'
_computing_structure_solution 'SHELXS-97 (Sheldrick, 1990)'
_diffrn_ambient_temperature 293(2)
_diffrn_measured_fraction_theta_full 0.999
_diffrn_measured_fraction_theta_max 0.999
_diffrn_measurement_device_type Enraf_Nonius_CAD4
_diffrn_measurement_method omega-2theta
_diffrn_radiation_monochromator graphite
_diffrn_radiation_source 'fine-focus sealed tube'
_diffrn_radiation_type MoK\a
_diffrn_radiation_wavelength 0.71073
_diffrn_reflns_av_R_equivalents 0.0577
_diffrn_reflns_av_sigmaI/netI 0.0344
_diffrn_reflns_limit_h_max 7
_diffrn_reflns_limit_h_min -7
_diffrn_reflns_limit_k_max 16
_diffrn_reflns_limit_k_min -16
_diffrn_reflns_limit_l_max 20
_diffrn_reflns_limit_l_min -20
_diffrn_reflns_number 10554
_diffrn_reflns_theta_full 24.90
_diffrn_reflns_theta_max 24.90
_diffrn_reflns_theta_min 2.33
_diffrn_standards_interval_count 200
_diffrn_standards_interval_time 120
_diffrn_standards_number 3
_exptl_absorpt_coefficient_mu 25.909
_exptl_absorpt_correction_T_max 0.30357
_exptl_absorpt_correction_T_min 0.20172
_exptl_absorpt_correction_type psi-scan
_exptl_absorpt_process_details 'average of six psi-scan reflections'
_exptl_crystal_colour black
_exptl_crystal_density_diffrn 6.765
_exptl_crystal_density_meas ?
_exptl_crystal_density_method .
_exptl_crystal_description bar
_exptl_crystal_F_000 2584
_exptl_crystal_size_max 0.10
_exptl_crystal_size_mid 0.05
_exptl_crystal_size_min 0.04
_refine_diff_density_max 1.783
_refine_diff_density_min -1.378
_refine_diff_density_rms 0.426
_refine_ls_abs_structure_details 'Flack H D (1983), Acta Cryst. A39, 876-881'
_refine_ls_abs_structure_Flack -0.01(4)
_refine_ls_extinction_coef 0.00605(15)
_refine_ls_extinction_expression Fc^*^=kFc[1+0.001xFc^2^\l^3^/sin(2\q)]^-1/4^
_refine_ls_extinction_method SHELXL
_refine_ls_goodness_of_fit_ref 1.229
_refine_ls_matrix_type full
_refine_ls_number_parameters 118
_refine_ls_number_reflns 2649
_refine_ls_number_restraints 0
_refine_ls_restrained_S_all 1.229
_refine_ls_R_factor_all 0.0289
_refine_ls_R_factor_gt 0.0276
_refine_ls_shift/su_max 0.001
_refine_ls_shift/su_mean 0.000
_refine_ls_structure_factor_coef Fsqd
_refine_ls_weighting_details 'calc w=1/[\s^2^(Fo^2^)+(0.0340P)^2^+0.1256P] where P=(Fo^2^+2Fc^2^)/3'
_refine_ls_weighting_scheme calc
_refine_ls_wR_factor_gt 0.0671
_refine_ls_wR_factor_ref 0.0676
_reflns_number_gt 2554
_reflns_number_total 2649
_reflns_threshold_expression >2sigma(I)
_cod_data_source_file ic062390hsi20061214_091400.cif
_cod_data_source_block Li2Ce5Sn7
_cod_database_code 4307876

loop_
_symmetry_equiv_pos_as_xyz
'x, y, z'
'-x+1/2, -y, z+1/2'
'-x, y+1/2, -z+1/2'
'x+1/2, -y+1/2, -z'

loop_
_atom_site_label
_atom_site_type_symbol
_atom_site_fract_x
_atom_site_fract_y
_atom_site_fract_z
_atom_site_U_iso_or_equiv
_atom_site_adp_type
_atom_site_occupancy
_atom_site_symmetry_multiplicity
_atom_site_calc_flag
_atom_site_refinement_flags
_atom_site_disorder_assembly
_atom_site_disorder_group
Ce1 Ce 0.14329(12) 0.49754(5) 0.76286(3) 0.02884(17) Uani 1 1 d . . .
Ce2 Ce -0.13944(12) 0.31913(5) 0.95900(3) 0.02849(17) Uani 1 1 d . . .
Ce3 Ce -0.36433(12) 0.67672(5) 0.78307(3) 0.02905(17) Uani 1 1 d . . .
Ce4 Ce 0.36229(12) 0.50117(5) 0.98197(3) 0.02842(17) Uani 1 1 d . . .
Ce5 Ce 0.64583(10) 0.42417(4) 0.62272(3) 0.02874(16) Uani 1 1 d . . .
Sn2 Sn 0.90321(11) 0.62184(5) 0.62124(5) 0.02894(18) Uani 1 1 d . . .
Sn1 Sn 0.38566(11) 0.62705(5) 0.62113(4) 0.02888(18) Uani 1 1 d . . .
Sn3 Sn 0.33174(12) 0.31150(5) 0.87807(4) 0.03123(18) Uani 1 1 d . . .
Sn4 Sn 0.64877(15) 0.44287(6) 0.81193(4) 0.0316(2) Uani 1 1 d . . .
Sn5 Sn 0.86420(15) 0.56154(6) 0.93330(4) 0.03083(19) Uani 1 1 d . . .
Sn6 Sn 0.19405(12) 0.69001(6) 0.87212(5) 0.03185(19) Uani 1 1 d . . .
Sn7 Sn 0.13437(12) 0.34718(5) 0.62171(4) 0.03003(18) Uani 1 1 d . . .
Li2 Li 0.417(3) 0.2324(17) 0.5201(11) 0.037(5) Uiso 1 1 d . . .
Li1 Li 0.125(2) 0.7681(11) 0.7315(8) 0.009(3) Uiso 1 1 d . . .

loop_
_atom_site_aniso_label
_atom_site_aniso_U_11
_atom_site_aniso_U_22
_atom_site_aniso_U_33
_atom_site_aniso_U_23
_atom_site_aniso_U_13
_atom_site_aniso_U_12
Ce1 0.0443(3) 0.0210(3) 0.0212(3) -0.0005(2) -0.0004(3) -0.0003(3)
Ce2 0.0455(3) 0.0203(3) 0.0196(3) 0.0004(2) -0.0002(3) 0.0006(3)
Ce3 0.0447(3) 0.0223(3) 0.0201(3) -0.0009(2) -0.0002(3) -0.0004(3)
Ce4 0.0442(4) 0.0208(3) 0.0202(3) -0.0004(2) -0.0009(3) -0.0003(3)
Ce5 0.0448(3) 0.0201(3) 0.0214(3) -0.0003(2) -0.0001(3) 0.0000(3)
Sn2 0.0447(4) 0.0212(4) 0.0210(3) 0.0004(3) 0.0001(3) 0.0006(3)
Sn1 0.0450(4) 0.0213(4) 0.0204(3) 0.0004(3) -0.0004(4) 0.0007(3)
Sn3 0.0502(4) 0.0205(4) 0.0231(4) -0.0005(3) 0.0016(4) -0.0013(3)
Sn4 0.0477(4) 0.0249(4) 0.0222(4) 0.0028(3) 0.0007(4) 0.0008(4)
Sn5 0.0453(4) 0.0250(4) 0.0221(3) 0.0007(3) 0.0005(3) -0.0013(4)
Sn6 0.0505(4) 0.0207(4) 0.0243(4) -0.0001(3) 0.0027(4) 0.0003(3)
Sn7 0.0461(4) 0.0220(4) 0.0220(3) 0.0003(3) 0.0008(4) 0.0007(3)

loop_
_atom_type_symbol
_atom_type_description
_atom_type_scat_dispersion_real
_atom_type_scat_dispersion_imag
_atom_type_scat_source
Li Li -0.0003 0.0001 'International Tables Vol C Tables 4.2.6.8 and 6.1.1.4'
Sn Sn -0.6537 1.4246 'International Tables Vol C Tables 4.2.6.8 and 6.1.1.4'
Ce Ce -0.2486 2.6331 'International Tables Vol C Tables 4.2.6.8 and 6.1.1.4'

loop_
_geom_angle_atom_site_label_1
_geom_angle_atom_site_label_2
_geom_angle_atom_site_label_3
_geom_angle
_geom_angle_site_symmetry_1
_geom_angle_site_symmetry_3
_geom_angle_publ_flag
Sn7 Ce1 Sn6 165.10(3) . . ?
Sn7 Ce1 Sn4 91.96(3) . 1_455 ?
Sn6 Ce1 Sn4 97.22(3) . 1_455 ?
Sn7 Ce1 Sn2 76.14(2) . 1_455 ?
Sn6 Ce1 Sn2 93.20(2) . 1_455 ?
Sn4 Ce1 Sn2 83.53(2) 1_455 1_455 ?
Sn7 Ce1 Sn4 93.77(3) . . ?
Sn6 Ce1 Sn4 86.74(2) . . ?
Sn4 Ce1 Sn4 139.97(3) 1_455 . ?
Sn2 Ce1 Sn4 136.22(3) 1_455 . ?
Sn7 Ce1 Sn1 78.01(2) . . ?
Sn6 Ce1 Sn1 87.28(3) . . ?
Sn4 Ce1 Sn1 136.56(3) 1_455 . ?
Sn2 Ce1 Sn1 53.05(2) 1_455 . ?
Sn4 Ce1 Sn1 83.27(2) . . ?
Sn7 Ce1 Sn3 88.31(2) . . ?
Sn6 Ce1 Sn3 103.34(2) . . ?
Sn4 Ce1 Sn3 90.00(2) 1_455 . ?
Sn2 Ce1 Sn3 162.89(3) 1_455 . ?
Sn4 Ce1 Sn3 50.69(2) . . ?
Sn1 Ce1 Sn3 131.08(3) . . ?
Sn7 Ce1 Sn5 142.14(3) . 1_455 ?
Sn6 Ce1 Sn5 50.41(2) . 1_455 ?
Sn4 Ce1 Sn5 51.65(2) 1_455 1_455 ?
Sn2 Ce1 Sn5 105.45(3) 1_455 1_455 ?
Sn4 Ce1 Sn5 107.80(2) . 1_455 ?
Sn1 Ce1 Sn5 133.94(3) . 1_455 ?
Sn3 Ce1 Sn5 82.40(2) . 1_455 ?
Sn7 Ce1 Li1 56.2(2) . 3_546 ?
Sn6 Ce1 Li1 138.1(2) . 3_546 ?
Sn4 Ce1 Li1 49.6(2) 1_455 3_546 ?
Sn2 Ce1 Li1 105.2(2) 1_455 3_546 ?
Sn4 Ce1 Li1 103.6(2) . 3_546 ?
Sn1 Ce1 Li1 133.8(2) . 3_546 ?
Sn3 Ce1 Li1 59.3(2) . 3_546 ?
Sn5 Ce1 Li1 88.1(2) 1_455 3_546 ?
Sn7 Ce1 Li1 121.8(2) . . ?
Sn6 Ce1 Li1 44.5(2) . . ?
Sn4 Ce1 Li1 103.6(2) 1_455 . ?
Sn2 Ce1 Li1 51.3(2) 1_455 . ?
Sn4 Ce1 Li1 106.7(2) . . ?
Sn1 Ce1 Li1 52.4(2) . . ?
Sn3 Ce1 Li1 145.8(2) . . ?
Sn5 Ce1 Li1 82.0(2) 1_455 . ?
Li1 Ce1 Li1 149.67(9) 3_546 . ?
Sn7 Ce1 Ce3 118.90(3) . 1_655 ?
Sn6 Ce1 Ce3 50.883(19) . 1_655 ?
Sn4 Ce1 Ce3 148.06(3) 1_455 1_655 ?
Sn2 Ce1 Ce3 95.42(2) 1_455 1_655 ?
Sn4 Ce1 Ce3 52.14(2) . 1_655 ?
Sn1 Ce1 Ce3 52.472(18) . 1_655 ?
Sn3 Ce1 Ce3 98.39(2) . 1_655 ?
Sn5 Ce1 Ce3 98.79(2) 1_455 1_655 ?
Li1 Ce1 Ce3 155.8(2) 3_546 1_655 ?
Li1 Ce1 Ce3 54.6(2) . 1_655 ?
Sn7 Ce1 Ce3 116.58(2) . . ?
Sn6 Ce1 Ce3 62.01(2) . . ?
Sn4 Ce1 Ce3 51.65(2) 1_455 . ?
Sn2 Ce1 Ce3 53.119(18) 1_455 . ?
Sn4 Ce1 Ce3 148.74(3) . . ?
Sn1 Ce1 Ce3 95.30(2) . . ?
Sn3 Ce1 Ce3 132.10(2) . . ?
Sn5 Ce1 Ce3 52.346(18) 1_455 . ?
Li1 Ce1 Ce3 99.8(2) 3_546 . ?
Li1 Ce1 Ce3 51.9(2) . . ?
Ce3 Ce1 Ce3 102.81(2) 1_655 . ?
Sn3 Ce2 Sn1 86.70(3) . 2_565 ?
Sn3 Ce2 Sn4 92.50(3) . 1_455 ?
Sn1 Ce2 Sn4 136.42(3) 2_565 1_455 ?
Sn3 Ce2 Sn3 113.23(3) . 4_457 ?
Sn1 Ce2 Sn3 55.19(2) 2_565 4_457 ?
Sn4 Ce2 Sn3 153.60(3) 1_455 4_457 ?
Sn3 Ce2 Sn1 102.04(3) . 3_546 ?
Sn1 Ce2 Sn1 138.28(2) 2_565 3_546 ?
Sn4 Ce2 Sn1 84.45(2) 1_455 3_546 ?
Sn3 Ce2 Sn1 84.46(2) 4_457 3_546 ?
Sn3 Ce2 Sn2 144.13(3) . 2_565 ?
Sn1 Ce2 Sn2 57.87(2) 2_565 2_565 ?
Sn4 Ce2 Sn2 108.88(3) 1_455 2_565 ?
Sn3 Ce2 Sn2 52.91(2) 4_457 2_565 ?
Sn1 Ce2 Sn2 108.25(3) 3_546 2_565 ?
Sn3 Ce2 Sn5 88.20(3) . 1_455 ?
Sn1 Ce2 Sn5 83.57(2) 2_565 1_455 ?
Sn4 Ce2 Sn5 52.87(2) 1_455 1_455 ?
Sn3 Ce2 Sn5 130.01(2) 4_457 1_455 ?
Sn1 Ce2 Sn5 136.72(3) 3_546 1_455 ?
Sn2 Ce2 Sn5 82.82(2) 2_565 1_455 ?
Sn3 Ce2 Li1 63.1(2) . 3_546 ?
Sn1 Ce2 Li1 149.8(2) 2_565 3_546 ?
Sn4 Ce2 Li1 50.9(2) 1_455 3_546 ?
Sn3 Ce2 Li1 135.6(2) 4_457 3_546 ?
Sn1 Ce2 Li1 56.2(2) 3_546 3_546 ?
Sn2 Ce2 Li1 152.0(2) 2_565 3_546 ?
Sn5 Ce2 Li1 94.4(2) 1_455 3_546 ?
Sn3 Ce2 Sn2 53.46(2) . 3_646 ?
Sn1 Ce2 Sn2 108.69(3) 2_565 3_646 ?
Sn4 Ce2 Sn2 105.42(2) 1_455 3_646 ?
Sn3 Ce2 Sn2 86.62(2) 4_457 3_646 ?
Sn1 Ce2 Sn2 53.02(2) 3_546 3_646 ?
Sn2 Ce2 Sn2 138.68(2) 2_565 3_646 ?
Sn5 Ce2 Sn2 137.43(3) 1_455 3_646 ?
Li1 Ce2 Sn2 54.5(2) 3_546 3_646 ?
Sn3 Ce2 Sn3 131.27(3) . 1_455 ?
Sn1 Ce2 Sn3 141.15(3) 2_565 1_455 ?
Sn4 Ce2 Sn3 49.60(2) 1_455 1_455 ?
Sn3 Ce2 Sn3 105.38(3) 4_457 1_455 ?
Sn1 Ce2 Sn3 52.699(19) 3_546 1_455 ?
Sn2 Ce2 Sn3 83.40(2) 2_565 1_455 ?
Sn5 Ce2 Sn3 89.04(2) 1_455 1_455 ?
Li1 Ce2 Sn3 68.6(2) 3_546 1_455 ?
Sn2 Ce2 Sn3 102.45(2) 3_646 1_455 ?
Sn3 Ce2 Ce2 149.13(3) . 4_457 ?
Sn1 Ce2 Ce2 100.38(3) 2_565 4_457 ?
Sn4 Ce2 Ce2 102.11(2) 1_455 4_457 ?
Sn3 Ce2 Ce2 52.53(2) 4_457 4_457 ?
Sn1 Ce2 Ce2 53.47(2) 3_546 4_457 ?
Sn2 Ce2 Ce2 54.794(19) 2_565 4_457 ?
Sn5 Ce2 Ce2 122.29(3) 1_455 4_457 ?
Li1 Ce2 Ce2 106.0(2) 3_546 4_457 ?
Sn2 Ce2 Ce2 96.14(3) 3_646 4_457 ?
Sn3 Ce2 Ce2 52.867(15) 1_455 4_457 ?
Sn3 Ce2 Ce2 54.788(16) . 4_557 ?
Sn1 Ce2 Ce2 54.531(19) 2_565 4_557 ?
Sn4 Ce2 Ce2 147.05(3) 1_455 4_557 ?
Sn3 Ce2 Ce2 58.46(2) 4_457 4_557 ?
Sn1 Ce2 Ce2 97.63(3) 3_546 4_557 ?
Sn2 Ce2 Ce2 101.68(3) 2_565 4_557 ?
Sn5 Ce2 Ce2 121.57(3) 1_455 4_557 ?
Li1 Ce2 Ce2 103.5(2) 3_546 4_557 ?
Sn2 Ce2 Ce2 54.17(2) 3_646 4_557 ?
Sn3 Ce2 Ce2 149.28(3) 1_455 4_557 ?
Ce2 Ce2 Ce2 105.42(3) 4_457 4_557 ?
Sn6 Ce3 Sn7 95.48(3) 1_455 3_556 ?
Sn6 Ce3 Sn4 90.21(3) 1_455 1_455 ?
Sn7 Ce3 Sn4 129.16(3) 3_556 1_455 ?
Sn6 Ce3 Sn1 90.96(3) 1_455 1_455 ?
Sn7 Ce3 Sn1 143.61(3) 3_556 1_455 ?
Sn4 Ce3 Sn1 86.46(2) 1_455 1_455 ?
Sn6 Ce3 Sn2 148.82(3) 1_455 1_455 ?
Sn7 Ce3 Sn2 111.94(3) 3_556 1_455 ?
Sn4 Ce3 Sn2 83.92(2) 1_455 1_455 ?
Sn1 Ce3 Sn2 58.20(2) 1_455 1_455 ?
Sn6 Ce3 Sn3 115.30(3) 1_455 3_556 ?
Sn7 Ce3 Sn3 89.92(2) 3_556 3_556 ?
Sn4 Ce3 Sn3 132.16(3) 1_455 3_556 ?
Sn1 Ce3 Sn3 55.36(2) 1_455 3_556 ?
Sn2 Ce3 Sn3 52.92(2) 1_455 3_556 ?
Sn6 Ce3 Sn5 91.00(3) 1_455 1_455 ?
Sn7 Ce3 Sn5 75.84(2) 3_556 1_455 ?
Sn4 Ce3 Sn5 53.53(2) 1_455 1_455 ?
Sn1 Ce3 Sn5 139.95(3) 1_455 1_455 ?
Sn2 Ce3 Sn5 109.39(3) 1_455 1_455 ?
Sn3 Ce3 Sn5 151.40(3) 3_556 1_455 ?
Sn6 Ce3 Li1 152.1(2) 1_455 . ?
Sn7 Ce3 Li1 57.8(2) 3_556 . ?
Sn4 Ce3 Li1 112.4(2) 1_455 . ?
Sn1 Ce3 Li1 106.0(2) 1_455 . ?
Sn2 Ce3 Li1 54.5(2) 1_455 . ?
Sn3 Ce3 Li1 61.7(2) 3_556 . ?
Sn5 Ce3 Li1 89.9(2) 1_455 . ?
Sn6 Ce3 Li2 55.4(3) 1_455 3_556 ?
Sn7 Ce3 Li2 51.8(4) 3_556 3_556 ?
Sn4 Ce3 Li2 93.9(4) 1_455 3_556 ?
Sn1 Ce3 Li2 146.3(4) 1_455 3_556 ?
Sn2 Ce3 Li2 155.4(4) 1_455 3_556 ?
Sn3 Ce3 Li2 133.9(4) 3_556 3_556 ?
Sn5 Ce3 Li2 52.4(4) 1_455 3_556 ?
Li1 Ce3 Li2 104.9(4) . 3_556 ?
Sn6 Ce3 Li1 47.1(2) 1_455 1_455 ?
Sn7 Ce3 Li1 105.9(2) 3_556 1_455 ?
Sn4 Ce3 Li1 114.3(2) 1_455 1_455 ?
Sn1 Ce3 Li1 55.3(2) 1_455 1_455 ?
Sn2 Ce3 Li1 108.4(2) 1_455 1_455 ?
Sn3 Ce3 Li1 69.4(2) 3_556 1_455 ?
Sn5 Ce3 Li1 138.1(2) 1_455 1_455 ?
Li1 Ce3 Li1 127.3(4) . 1_455 ?
Li2 Ce3 Li1 94.9(4) 3_556 1_455 ?
Sn6 Ce3 Ce1 53.34(2) 1_455 1_455 ?
Sn7 Ce3 Ce1 148.09(3) 3_556 1_455 ?
Sn4 Ce3 Ce1 54.37(2) 1_455 1_455 ?
Sn1 Ce3 Ce1 54.959(19) 1_455 1_455 ?
Sn2 Ce3 Ce1 99.91(2) 1_455 1_455 ?
Sn3 Ce3 Ce1 108.47(2) 3_556 1_455 ?
Sn5 Ce3 Ce1 96.00(2) 1_455 1_455 ?
Li1 Ce3 Ce1 154.0(2) . 1_455 ?
Li2 Ce3 Ce1 98.6(4) 3_556 1_455 ?
Li1 Ce3 Ce1 60.0(2) 1_455 1_455 ?
Sn6 Ce3 Ce1 139.68(3) 1_455 . ?
Sn7 Ce3 Ce1 98.07(2) 3_556 . ?
Sn4 Ce3 Ce1 52.36(2) 1_455 . ?
Sn1 Ce3 Ce1 99.87(2) 1_455 . ?
Sn2 Ce3 Ce1 52.992(18) 1_455 . ?
Sn3 Ce3 Ce1 102.55(2) 3_556 . ?
Sn5 Ce3 Ce1 56.42(2) 1_455 . ?
Li1 Ce3 Ce1 60.0(2) . . ?
Li2 Ce3 Ce1 106.9(4) 3_556 . ?
Li1 Ce3 Ce1 154.5(2) 1_455 . ?
Ce1 Ce3 Ce1 102.82(2) 1_455 . ?
Sn3 Ce4 Sn7 165.04(3) . 2_565 ?
Sn3 Ce4 Sn2 91.24(3) . 2_665 ?
Sn7 Ce4 Sn2 77.02(2) 2_565 2_665 ?
Sn3 Ce4 Sn5 90.27(3) . 1_455 ?
Sn7 Ce4 Sn5 92.06(2) 2_565 1_455 ?
Sn2 Ce4 Sn5 136.87(3) 2_665 1_455 ?
Sn3 Ce4 Sn5 96.69(3) . . ?
Sn7 Ce4 Sn5 91.35(2) 2_565 . ?
Sn2 Ce4 Sn5 84.10(3) 2_665 . ?
Sn5 Ce4 Sn5 138.41(3) 1_455 . ?
Sn3 Ce4 Sn1 87.12(2) . 2_565 ?
Sn7 Ce4 Sn1 78.49(2) 2_565 2_565 ?
Sn2 Ce4 Sn1 53.73(2) 2_665 2_565 ?
Sn5 Ce4 Sn1 83.33(3) 1_455 2_565 ?
Sn5 Ce4 Sn1 137.78(3) . 2_565 ?
Sn3 Ce4 Sn6 106.94(3) . . ?
Sn7 Ce4 Sn6 85.93(2) 2_565 . ?
Sn2 Ce4 Sn6 160.79(3) 2_665 . ?
Sn5 Ce4 Sn6 51.41(2) 1_455 . ?
Sn5 Ce4 Sn6 87.57(2) . . ?
Sn1 Ce4 Sn6 131.51(3) 2_565 . ?
Sn3 Ce4 Li2 140.5(3) . 3_656 ?
Sn7 Ce4 Li2 53.7(3) 2_565 3_656 ?
Sn2 Ce4 Li2 107.6(3) 2_665 3_656 ?
Sn5 Ce4 Li2 98.0(4) 1_455 3_656 ?
Sn5 Ce4 Li2 53.0(4) . 3_656 ?
Sn1 Ce4 Li2 132.1(3) 2_565 3_656 ?
Sn6 Ce4 Li2 54.1(3) . 3_656 ?
Sn3 Ce4 Sn4 51.06(2) . . ?
Sn7 Ce4 Sn4 140.90(3) 2_565 . ?
Sn2 Ce4 Sn4 105.74(3) 2_665 . ?
Sn5 Ce4 Sn4 108.44(2) 1_455 . ?
Sn5 Ce4 Sn4 51.25(2) . . ?
Sn1 Ce4 Sn4 135.32(3) 2_565 . ?
Sn6 Ce4 Sn4 82.00(2) . . ?
Li2 Ce4 Sn4 89.9(3) 3_656 . ?
Sn3 Ce4 Ce2 58.51(2) . 1_655 ?
Sn7 Ce4 Ce2 118.50(2) 2_565 1_655 ?
Sn2 Ce4 Ce2 53.708(18) 2_665 1_655 ?
Sn5 Ce4 Ce2 148.73(2) 1_455 1_655 ?
Sn5 Ce4 Ce2 53.48(2) . 1_655 ?
Sn1 Ce4 Ce2 95.76(2) 2_565 1_655 ?
Sn6 Ce4 Ce2 131.49(2) . 1_655 ?
Li2 Ce4 Ce2 105.3(4) 3_656 1_655 ?
Sn4 Ce4 Ce2 52.048(18) . 1_655 ?
Sn3 Ce4 Ce2 52.18(2) . . ?
Sn7 Ce4 Ce2 119.03(2) 2_565 . ?
Sn2 Ce4 Ce2 95.66(2) 2_665 . ?
Sn5 Ce4 Ce2 53.41(2) 1_455 . ?
Sn5 Ce4 Ce2 148.87(2) . . ?
Sn1 Ce4 Ce2 52.303(18) 2_565 . ?
Sn6 Ce4 Ce2 100.37(2) . . ?
Li2 Ce4 Ce2 151.4(4) 3_656 . ?
Sn4 Ce4 Ce2 99.73(2) . . ?
Ce2 Ce4 Ce2 101.80(2) 1_655 . ?
Sn3 Ce4 Ce1 55.624(18) . . ?
Sn7 Ce4 Ce1 136.37(2) 2_565 . ?
Sn2 Ce4 Ce1 146.58(2) 2_665 . ?
Sn5 Ce4 Ce1 56.506(18) 1_455 . ?
Sn5 Ce4 Ce1 94.69(2) . . ?
Sn1 Ce4 Ce1 120.89(2) 2_565 . ?
Sn6 Ce4 Ce1 51.334(18) . . ?
Li2 Ce4 Ce1 97.8(3) 3_656 . ?
Sn4 Ce4 Ce1 51.950(19) . . ?
Ce2 Ce4 Ce1 99.253(17) 1_655 . ?
Ce2 Ce4 Ce1 68.686(15) . . ?
Sn2 Ce5 Sn7 78.59(2) . 1_655 ?
Sn2 Ce5 Sn1 60.75(2) . . ?
Sn7 Ce5 Sn1 139.33(3) 1_655 . ?
Sn2 Ce5 Sn5 87.14(3) . 2_664 ?
Sn7 Ce5 Sn5 91.84(3) 1_655 2_664 ?
Sn1 Ce5 Sn5 86.01(2) . 2_664 ?
Sn2 Ce5 Sn4 86.45(3) . . ?
Sn7 Ce5 Sn4 91.48(3) 1_655 . ?
Sn1 Ce5 Sn4 86.78(2) . . ?
Sn5 Ce5 Sn4 172.06(3) 2_664 . ?
Sn2 Ce5 Sn7 138.92(3) . . ?
Sn7 Ce5 Sn7 142.48(3) 1_655 . ?
Sn1 Ce5 Sn7 78.17(2) . . ?
Sn5 Ce5 Sn7 89.75(2) 2_664 . ?
Sn4 Ce5 Sn7 92.01(2) . . ?
Sn2 Ce5 Sn6 132.20(3) . 3_646 ?
Sn7 Ce5 Sn6 53.64(2) 1_655 3_646 ?
Sn1 Ce5 Sn6 167.01(3) . 3_646 ?
Sn5 Ce5 Sn6 95.11(2) 2_664 3_646 ?
Sn4 Ce5 Sn6 92.66(2) . 3_646 ?
Sn7 Ce5 Sn6 88.88(2) . 3_646 ?
Sn2 Ce5 Li2 148.8(3) . . ?
Sn7 Ce5 Li2 97.8(4) 1_655 . ?
Sn1 Ce5 Li2 116.3(4) . . ?
Sn5 Ce5 Li2 61.8(3) 2_664 . ?
Sn4 Ce5 Li2 124.8(3) . . ?
Sn7 Ce5 Li2 51.0(3) . . ?
Sn6 Ce5 Li2 54.0(4) 3_646 . ?
Sn2 Ce5 Li1 108.4(2) . 3_646 ?
Sn7 Ce5 Li1 55.6(2) 1_655 3_646 ?
Sn1 Ce5 Li1 135.9(2) . 3_646 ?
Sn5 Ce5 Li1 137.9(2) 2_664 3_646 ?
Sn4 Ce5 Li1 49.2(2) . 3_646 ?
Sn7 Ce5 Li1 101.1(2) . 3_646 ?
Sn6 Ce5 Li1 45.3(2) 3_646 3_646 ?
Li2 Ce5 Li1 94.0(4) . 3_646 ?
Sn2 Ce5 Li2 105.3(4) . 4_556 ?
Sn7 Ce5 Li2 51.2(3) 1_655 4_556 ?
Sn1 Ce5 Li2 136.7(3) . 4_556 ?
Sn5 Ce5 Li2 51.2(3) 2_664 4_556 ?
Sn4 Ce5 Li2 135.4(3) . 4_556 ?
Sn7 Ce5 Li2 104.3(3) . 4_556 ?
Sn6 Ce5 Li2 47.6(3) 3_646 4_556 ?
Li2 Ce5 Li2 53.42(16) . 4_556 ?
Li1 Ce5 Li2 86.7(4) 3_646 4_556 ?
Sn2 Ce5 Ce4 52.569(19) . 2_664 ?
Sn7 Ce5 Ce4 50.578(18) 1_655 2_664 ?
Sn1 Ce5 Ce4 99.00(2) . 2_664 ?
Sn5 Ce5 Ce4 52.98(2) 2_664 2_664 ?
Sn4 Ce5 Ce4 125.22(3) . 2_664 ?
Sn7 Ce5 Ce4 142.65(2) . 2_664 ?
Sn6 Ce5 Ce4 91.93(2) 3_646 2_664 ?
Li2 Ce5 Ce4 101.2(3) . 2_664 ?
Li1 Ce5 Ce4 105.8(2) 3_646 2_664 ?
Li2 Ce5 Ce4 52.9(3) 4_556 2_664 ?
Sn2 Ce5 Ce1 53.390(18) . 1_655 ?
Sn7 Ce5 Ce1 50.532(18) 1_655 1_655 ?
Sn1 Ce5 Ce1 100.03(2) . 1_655 ?
Sn5 Ce5 Ce1 126.60(3) 2_664 1_655 ?
Sn4 Ce5 Ce1 51.73(2) . 1_655 ?
Sn7 Ce5 Ce1 143.59(2) . 1_655 ?
Sn6 Ce5 Ce1 89.72(2) 3_646 1_655 ?
Li2 Ce5 Ce1 143.6(4) . 1_655 ?
Li1 Ce5 Ce1 55.0(2) 3_646 1_655 ?
Li2 Ce5 Ce1 101.3(3) 4_556 1_655 ?
Ce4 Ce5 Ce1 73.760(16) 2_664 1_655 ?
Sn3 Sn2 Sn1 117.97(3) 3_656 1_655 ?
Sn3 Sn2 Li1 69.5(3) 3_656 1_655 ?
Sn1 Sn2 Li1 62.6(2) 1_655 1_655 ?
Sn3 Sn2 Ce5 120.10(3) 3_656 . ?
Sn1 Sn2 Ce5 121.93(3) 1_655 . ?
Li1 Sn2 Ce5 141.3(3) 1_655 . ?
Sn3 Sn2 Sn1 59.40(2) 3_656 . ?
Sn1 Sn2 Sn1 177.36(4) 1_655 . ?
Li1 Sn2 Sn1 115.6(2) 1_655 . ?
Ce5 Sn2 Sn1 60.71(2) . . ?
Sn3 Sn2 Ce4 131.93(3) 3_656 2_664 ?
Sn1 Sn2 Ce4 64.39(3) 1_655 2_664 ?
Li1 Sn2 Ce4 126.0(3) 1_655 2_664 ?
Ce5 Sn2 Ce4 77.85(2) . 2_664 ?
Sn1 Sn2 Ce4 117.07(3) . 2_664 ?
Sn3 Sn2 Ce1 131.40(3) 3_656 1_655 ?
Sn1 Sn2 Ce1 64.24(2) 1_655 1_655 ?
Li1 Sn2 Ce1 71.3(3) 1_655 1_655 ?
Ce5 Sn2 Ce1 77.40(2) . 1_655 ?
Sn1 Sn2 Ce1 117.32(3) . 1_655 ?
Ce4 Sn2 Ce1 94.48(2) 2_664 1_655 ?
Sn3 Sn2 Ce3 63.68(2) 3_656 1_655 ?
Sn1 Sn2 Ce3 119.52(3) 1_655 1_655 ?
Li1 Sn2 Ce3 63.8(2) 1_655 1_655 ?
Ce5 Sn2 Ce3 86.21(2) . 1_655 ?
Sn1 Sn2 Ce3 59.86(2) . 1_655 ?
Ce4 Sn2 Ce3 162.10(3) 2_664 1_655 ?
Ce1 Sn2 Ce3 73.89(2) 1_655 1_655 ?
Sn3 Sn2 Ce2 63.44(2) 3_656 2_564 ?
Sn1 Sn2 Ce2 118.89(3) 1_655 2_564 ?
Li1 Sn2 Ce2 125.3(3) 1_655 2_564 ?
Ce5 Sn2 Ce2 88.04(2) . 2_564 ?
Sn1 Sn2 Ce2 60.31(2) . 2_564 ?
Ce4 Sn2 Ce2 74.12(2) 2_664 2_564 ?
Ce1 Sn2 Ce2 163.25(3) 1_655 2_564 ?
Ce3 Sn2 Ce2 113.81(3) 1_655 2_564 ?
Sn3 Sn2 Ce2 61.08(2) 3_656 3_656 ?
Sn1 Sn2 Ce2 62.98(2) 1_655 3_656 ?
Li1 Sn2 Ce2 62.6(3) 1_655 3_656 ?
Ce5 Sn2 Ce2 156.10(3) . 3_656 ?
Sn1 Sn2 Ce2 114.64(3) . 3_656 ?
Ce4 Sn2 Ce2 85.20(2) 2_664 3_656 ?
Ce1 Sn2 Ce2 121.09(3) 1_655 3_656 ?
Ce3 Sn2 Ce2 112.38(3) 1_655 3_656 ?
Ce2 Sn2 Ce2 71.033(19) 2_564 3_656 ?
Sn2 Sn1 Sn3 126.16(3) 1_455 3_656 ?
Sn2 Sn1 Li1 60.1(2) 1_455 . ?
Sn3 Sn1 Li1 77.8(3) 3_656 . ?
Sn2 Sn1 Ce5 118.82(3) 1_455 . ?
Sn3 Sn1 Ce5 115.01(3) 3_656 . ?
Li1 Sn1 Ce5 141.3(3) . . ?
Sn2 Sn1 Sn2 177.36(4) 1_455 . ?
Sn3 Sn1 Sn2 56.47(2) 3_656 . ?
Li1 Sn1 Sn2 121.7(2) . . ?
Ce5 Sn1 Sn2 58.54(2) . . ?
Sn2 Sn1 Ce3 118.61(3) 1_455 1_655 ?
Sn3 Sn1 Ce3 63.55(2) 3_656 1_655 ?
Li1 Sn1 Ce3 66.4(2) . 1_655 ?
Ce5 Sn1 Ce3 86.20(2) . 1_655 ?
Sn2 Sn1 Ce3 61.94(2) . 1_655 ?
Sn2 Sn1 Ce2 118.92(3) 1_455 2_564 ?
Sn3 Sn1 Ce2 63.10(2) 3_656 2_564 ?
Li1 Sn1 Ce2 128.4(3) . 2_564 ?
Ce5 Sn1 Ce2 87.71(2) . 2_564 ?
Sn2 Sn1 Ce2 61.81(2) . 2_564 ?
Ce3 Sn1 Ce2 116.96(3) 1_655 2_564 ?
Sn2 Sn1 Ce2 64.00(2) 1_455 3_556 ?
Sn3 Sn1 Ce2 67.47(2) 3_656 3_556 ?
Li1 Sn1 Ce2 62.3(2) . 3_556 ?
Ce5 Sn1 Ce2 156.01(3) . 3_556 ?
Sn2 Sn1 Ce2 118.36(3) . 3_556 ?
Ce3 Sn1 Ce2 114.08(3) 1_655 3_556 ?
Ce2 Sn1 Ce2 71.993(18) 2_564 3_556 ?
Sn2 Sn1 Ce4 61.88(2) 1_455 2_564 ?
Sn3 Sn1 Ce4 134.06(3) 3_656 2_564 ?
Li1 Sn1 Ce4 121.2(2) . 2_564 ?
Ce5 Sn1 Ce4 77.55(2) . 2_564 ?
Sn2 Sn1 Ce4 116.62(3) . 2_564 ?
Ce3 Sn1 Ce4 160.14(3) 1_655 2_564 ?
Ce2 Sn1 Ce4 74.16(2) 2_564 2_564 ?
Ce2 Sn1 Ce4 84.53(2) 3_556 2_564 ?
Sn2 Sn1 Ce1 62.71(2) 1_455 . ?
Sn3 Sn1 Ce1 133.01(3) 3_656 . ?
Li1 Sn1 Ce1 69.8(3) . . ?
Ce5 Sn1 Ce1 76.36(2) . . ?
Sn2 Sn1 Ce1 115.69(3) . . ?
Ce3 Sn1 Ce1 72.57(2) 1_655 . ?
Ce2 Sn1 Ce1 161.13(3) 2_564 . ?
Ce2 Sn1 Ce1 120.64(3) 3_556 . ?
Ce4 Sn1 Ce1 92.33(2) 2_564 . ?
Sn4 Sn3 Sn2 150.98(3) . 3_646 ?
Sn4 Sn3 Sn1 97.10(3) . 3_646 ?
Sn2 Sn3 Sn1 64.13(2) 3_646 3_646 ?
Sn4 Sn3 Ce4 70.97(3) . . ?
Sn2 Sn3 Ce4 137.98(3) 3_646 . ?
Sn1 Sn3 Ce4 129.60(3) 3_646 . ?
Sn4 Sn3 Ce2 139.62(3) . . ?
Sn2 Sn3 Ce2 65.46(2) 3_646 . ?
Sn1 Sn3 Ce2 122.63(3) 3_646 . ?
Ce4 Sn3 Ce2 77.47(2) . . ?
Sn4 Sn3 Ce2 128.87(3) . 4_557 ?
Sn2 Sn3 Ce2 63.65(2) 3_646 4_557 ?
Sn1 Sn3 Ce2 61.70(2) 3_646 4_557 ?
Ce4 Sn3 Ce2 87.59(2) . 4_557 ?
Ce2 Sn3 Ce2 72.68(2) . 4_557 ?
Sn4 Sn3 Ce3 88.45(3) . 3_546 ?
Sn2 Sn3 Ce3 63.40(2) 3_646 3_546 ?
Sn1 Sn3 Ce3 61.08(2) 3_646 3_546 ?
Ce4 Sn3 Ce3 157.14(3) . 3_546 ?
Ce2 Sn3 Ce3 115.53(3) . 3_546 ?
Ce2 Sn3 Ce3 113.76(2) 4_557 3_546 ?
Sn4 Sn3 Ce1 62.85(3) . . ?
Sn2 Sn3 Ce1 118.78(3) 3_646 . ?
Sn1 Sn3 Ce1 143.63(3) 3_646 . ?
Ce4 Sn3 Ce1 74.98(2) . . ?
Ce2 Sn3 Ce1 85.34(2) . . ?
Ce2 Sn3 Ce1 154.55(3) 4_557 . ?
Ce3 Sn3 Ce1 86.98(2) 3_546 . ?
Sn4 Sn3 Ce2 60.80(2) . 1_655 ?
Sn2 Sn3 Ce2 118.33(3) 3_646 1_655 ?
Sn1 Sn3 Ce2 59.83(2) 3_646 1_655 ?
Ce4 Sn3 Ce2 72.45(2) . 1_655 ?
Ce2 Sn3 Ce2 131.26(3) . 1_655 ?
Ce2 Sn3 Ce2 68.67(2) 4_557 1_655 ?
Ce3 Sn3 Ce2 106.64(2) 3_546 1_655 ?
Ce1 Sn3 Ce2 121.21(3) . 1_655 ?
Li1 Sn4 Sn3 85.3(3) 3_646 . ?
Li1 Sn4 Sn5 114.8(3) 3_646 . ?
Sn3 Sn4 Sn5 111.50(3) . . ?
Li1 Sn4 Ce3 142.6(3) 3_646 1_655 ?
Sn3 Sn4 Ce3 130.99(4) . 1_655 ?
Sn5 Sn4 Ce3 65.16(2) . 1_655 ?
Li1 Sn4 Ce1 70.4(3) 3_646 1_655 ?
Sn3 Sn4 Ce1 151.72(4) . 1_655 ?
Sn5 Sn4 Ce1 68.61(2) . 1_655 ?
Ce3 Sn4 Ce1 75.98(3) 1_655 1_655 ?
Li1 Sn4 Ce5 71.2(3) 3_646 . ?
Sn3 Sn4 Ce5 109.91(3) . . ?
Sn5 Sn4 Ce5 138.50(3) . . ?
Ce3 Sn4 Ce5 85.62(2) 1_655 . ?
Ce1 Sn4 Ce5 76.40(2) 1_655 . ?
Li1 Sn4 Ce2 65.3(3) 3_646 1_655 ?
Sn3 Sn4 Ce2 69.61(3) . 1_655 ?
Sn5 Sn4 Ce2 63.96(2) . 1_655 ?
Ce3 Sn4 Ce2 129.10(3) 1_655 1_655 ?
Ce1 Sn4 Ce2 86.75(3) 1_655 1_655 ?
Ce5 Sn4 Ce2 136.41(3) . 1_655 ?
Li1 Sn4 Ce1 125.5(3) 3_646 . ?
Sn3 Sn4 Ce1 66.47(3) . . ?
Sn5 Sn4 Ce1 118.71(3) . . ?
Ce3 Sn4 Ce1 73.48(2) 1_655 . ?
Ce1 Sn4 Ce1 139.97(3) 1_655 . ?
Ce5 Sn4 Ce1 76.05(2) . . ?
Ce2 Sn4 Ce1 132.89(3) 1_655 . ?
Li1 Sn4 Ce4 130.7(3) 3_646 . ?
Sn3 Sn4 Ce4 57.98(2) . . ?
Sn5 Sn4 Ce4 61.00(2) . . ?
Ce3 Sn4 Ce4 83.80(2) 1_655 . ?
Ce1 Sn4 Ce4 129.61(3) 1_655 . ?
Ce5 Sn4 Ce4 147.73(3) . . ?
Ce2 Sn4 Ce4 71.22(2) 1_655 . ?
Ce1 Sn4 Ce4 71.72(2) . . ?
Sn6 Sn5 Sn4 113.11(3) 1_655 . ?
Sn6 Sn5 Li2 92.0(4) 1_655 3_656 ?
Sn4 Sn5 Li2 110.5(4) . 3_656 ?
Sn6 Sn5 Ce5 109.94(3) 1_655 2_665 ?
Sn4 Sn5 Ce5 136.77(3) . 2_665 ?
Li2 Sn5 Ce5 71.2(4) 3_656 2_665 ?
Sn6 Sn5 Ce4 65.41(3) 1_655 1_655 ?
Sn4 Sn5 Ce4 117.62(3) . 1_655 ?
Li2 Sn5 Ce4 131.6(4) 3_656 1_655 ?
Ce5 Sn5 Ce4 77.24(2) 2_665 1_655 ?
Sn6 Sn5 Ce4 154.58(3) 1_655 . ?
Sn4 Sn5 Ce4 67.75(2) . . ?
Li2 Sn5 Ce4 65.5(4) 3_656 . ?
Ce5 Sn5 Ce4 75.24(2) 2_665 . ?
Ce4 Sn5 Ce4 138.42(3) 1_655 . ?
Sn6 Sn5 Ce2 130.87(4) 1_655 1_655 ?
Sn4 Sn5 Ce2 63.17(2) . 1_655 ?
Li2 Sn5 Ce2 136.6(4) 3_656 1_655 ?
Ce5 Sn5 Ce2 85.79(2) 2_665 1_655 ?
Ce4 Sn5 Ce2 74.05(2) 1_655 1_655 ?
Ce4 Sn5 Ce2 73.40(2) . 1_655 ?
Sn6 Sn5 Ce3 74.42(3) 1_655 1_655 ?
Sn4 Sn5 Ce3 61.31(2) . 1_655 ?
Li2 Sn5 Ce3 66.3(4) 3_656 1_655 ?
Ce5 Sn5 Ce3 137.45(3) 2_665 1_655 ?
Ce4 Sn5 Ce3 135.21(3) 1_655 1_655 ?
Ce4 Sn5 Ce3 85.19(3) . 1_655 ?
Ce2 Sn5 Ce3 124.48(3) 1_655 1_655 ?
Sn6 Sn5 Ce1 59.95(2) 1_655 1_655 ?
Sn4 Sn5 Ce1 59.74(2) . 1_655 ?
Li2 Sn5 Ce1 134.2(4) 3_656 1_655 ?
Ce5 Sn5 Ce1 149.02(3) 2_665 1_655 ?
Ce4 Sn5 Ce1 72.00(2) 1_655 1_655 ?
Ce4 Sn5 Ce1 127.49(3) . 1_655 ?
Ce2 Sn5 Ce1 82.41(2) 1_655 1_655 ?
Ce3 Sn5 Ce1 71.24(2) 1_655 1_655 ?
Li1 Sn6 Li2 128.6(5) . 2_565 ?
Li1 Sn6 Sn5 117.2(3) . 1_455 ?
Li2 Sn6 Sn5 74.3(5) 2_565 1_455 ?
Li1 Sn6 Sn7 68.6(3) . 3_556 ?
Li2 Sn6 Sn7 62.1(4) 2_565 3_556 ?
Sn5 Sn6 Sn7 86.63(3) 1_455 3_556 ?
Li1 Sn6 Li2 126.3(5) . 3_656 ?
Li2 Sn6 Li2 65.2(3) 2_565 3_656 ?
Sn5 Sn6 Li2 116.4(4) 1_455 3_656 ?
Sn7 Sn6 Li2 112.2(4) 3_556 3_656 ?
Li1 Sn6 Ce3 73.8(3) . 1_655 ?
Li2 Sn6 Ce3 132.0(4) 2_565 1_655 ?
Sn5 Sn6 Ce3 139.30(3) 1_455 1_655 ?
Sn7 Sn6 Ce3 131.15(3) 3_556 1_655 ?
Li2 Sn6 Ce3 68.0(4) 3_656 1_655 ?
Li1 Sn6 Ce1 77.4(3) . . ?
Li2 Sn6 Ce1 142.9(5) 2_565 . ?
Sn5 Sn6 Ce1 69.65(3) 1_455 . ?
Sn7 Sn6 Ce1 122.76(3) 3_556 . ?
Li2 Sn6 Ce1 125.0(4) 3_656 . ?
Ce3 Sn6 Ce1 75.78(2) 1_655 . ?
Li1 Sn6 Ce5 72.1(3) . 3_656 ?
Li2 Sn6 Ce5 72.1(5) 2_565 3_656 ?
Sn5 Sn6 Ce5 141.14(3) 1_455 3_656 ?
Sn7 Sn6 Ce5 60.67(2) 3_556 3_656 ?
Li2 Sn6 Ce5 64.9(4) 3_656 3_656 ?
Ce3 Sn6 Ce5 79.06(2) 1_655 3_656 ?
Ce1 Sn6 Ce5 144.74(3) . 3_656 ?
Li1 Sn6 Ce4 149.6(3) . . ?
Li2 Sn6 Ce4 81.7(5) 2_565 . ?
Sn5 Sn6 Ce4 63.17(3) 1_455 . ?
Sn7 Sn6 Ce4 138.47(3) 3_556 . ?
Li2 Sn6 Ce4 64.2(4) 3_656 . ?
Ce3 Sn6 Ce4 87.76(2) 1_655 . ?
Ce1 Sn6 Ce4 74.70(2) . . ?
Ce5 Sn6 Ce4 128.69(3) 3_656 . ?
Li2 Sn7 Sn6 92.5(4) . 3_546 ?
Li2 Sn7 Li2 65.60(18) . 4_456 ?
Sn6 Sn7 Li2 57.1(4) 3_546 4_456 ?
Li2 Sn7 Ce4 83.8(4) . 2_564 ?
Sn6 Sn7 Ce4 120.30(3) 3_546 2_564 ?
Li2 Sn7 Ce4 67.7(4) 4_456 2_564 ?
Li2 Sn7 Ce1 142.3(4) . . ?
Sn6 Sn7 Ce1 116.89(3) 3_546 . ?
Li2 Sn7 Ce1 149.9(4) 4_456 . ?
Ce4 Sn7 Ce1 99.14(2) 2_564 . ?
Li2 Sn7 Ce3 69.5(4) . 3_546 ?
Sn6 Sn7 Ce3 76.04(3) 3_546 3_546 ?
Li2 Sn7 Ce3 110.9(4) 4_456 3_546 ?
Ce4 Sn7 Ce3 149.81(3) 2_564 3_546 ?
Ce1 Sn7 Ce3 94.00(3) . 3_546 ?
Li2 Sn7 Li1 126.5(5) . 3_546 ?
Sn6 Sn7 Li1 51.6(2) 3_546 3_546 ?
Li2 Sn7 Li1 107.4(4) 4_456 3_546 ?
Ce4 Sn7 Li1 145.8(3) 2_564 3_546 ?
Ce1 Sn7 Li1 67.7(3) . 3_546 ?
Ce3 Sn7 Li1 64.4(3) 3_546 3_546 ?
Li2 Sn7 Ce5 138.0(4) . 1_455 ?
Sn6 Sn7 Ce5 65.70(2) 3_546 1_455 ?
Li2 Sn7 Ce5 72.5(4) 4_456 1_455 ?
Ce4 Sn7 Ce5 78.25(2) 2_564 1_455 ?
Ce1 Sn7 Ce5 78.50(2) . 1_455 ?
Ce3 Sn7 Ce5 131.27(3) 3_546 1_455 ?
Li1 Sn7 Ce5 68.3(2) 3_546 1_455 ?
Li2 Sn7 Ce5 66.7(4) . . ?
Sn6 Sn7 Ce5 151.73(3) 3_546 . ?
Li2 Sn7 Ce5 123.1(4) 4_456 . ?
Ce4 Sn7 Ce5 78.02(2) 2_564 . ?
Ce1 Sn7 Ce5 77.08(2) . . ?
Ce3 Sn7 Ce5 78.64(2) 3_546 . ?
Li1 Sn7 Ce5 125.5(2) 3_546 . ?
Ce5 Sn7 Ce5 142.48(3) 1_455 . ?
Sn6 Li2 Sn7 101.1(7) 2_564 . ?
Sn6 Li2 Sn7 60.8(4) 2_564 4_556 ?
Sn7 Li2 Sn7 161.9(8) . 4_556 ?
Sn6 Li2 Sn5 112.8(7) 2_564 3_646 ?
Sn7 Li2 Sn5 84.9(5) . 3_646 ?
Sn7 Li2 Sn5 101.3(7) 4_556 3_646 ?
Sn6 Li2 Sn6 142.6(8) 2_564 3_646 ?
Sn7 Li2 Sn6 101.9(6) . 3_646 ?
Sn7 Li2 Sn6 94.1(6) 4_556 3_646 ?
Sn5 Li2 Sn6 98.3(6) 3_646 3_646 ?
Sn6 Li2 Li2 61.2(7) 2_564 4_456 ?
Sn7 Li2 Li2 58.2(6) . 4_456 ?
Sn7 Li2 Li2 108.2(9) 4_556 4_456 ?
Sn5 Li2 Li2 67.5(6) 3_646 4_456 ?
Sn6 Li2 Li2 155.3(10) 3_646 4_456 ?
Sn6 Li2 Li2 89.0(9) 2_564 4_556 ?
Sn7 Li2 Li2 128.7(11) . 4_556 ?
Sn7 Li2 Li2 56.2(7) 4_556 4_556 ?
Sn5 Li2 Li2 136.9(11) 3_646 4_556 ?
Sn6 Li2 Li2 53.6(5) 3_646 4_556 ?
Li2 Li2 Li2 149.5(14) 4_456 4_556 ?
Sn6 Li2 Ce4 115.4(7) 2_564 3_646 ?
Sn7 Li2 Ce4 137.3(7) . 3_646 ?
Sn7 Li2 Ce4 58.7(4) 4_556 3_646 ?
Sn5 Li2 Ce4 61.5(4) 3_646 3_646 ?
Sn6 Li2 Ce4 61.7(4) 3_646 3_646 ?
Li2 Li2 Ce4 121.3(10) 4_456 3_646 ?
Li2 Li2 Ce4 75.6(7) 4_556 3_646 ?
Sn6 Li2 Ce5 105.9(7) 2_564 . ?
Sn7 Li2 Ce5 62.3(4) . . ?
Sn7 Li2 Ce5 120.4(7) 4_556 . ?
Sn5 Li2 Ce5 133.2(6) 3_646 . ?
Sn6 Li2 Ce5 61.1(4) 3_646 . ?
Li2 Li2 Ce5 113.1(10) 4_456 . ?
Li2 Li2 Ce5 66.5(7) 4_556 . ?
Ce4 Li2 Ce5 122.4(6) 3_646 . ?
Sn6 Li2 Ce3 158.3(8) 2_564 3_546 ?
Sn7 Li2 Ce3 58.7(4) . 3_546 ?
Sn7 Li2 Ce3 139.1(7) 4_556 3_546 ?
Sn5 Li2 Ce3 61.3(4) 3_646 3_546 ?
Sn6 Li2 Ce3 56.6(3) 3_646 3_546 ?
Li2 Li2 Ce3 98.8(7) 4_456 3_546 ?
Li2 Li2 Ce3 109.4(8) 4_556 3_546 ?
Ce4 Li2 Ce3 81.2(5) 3_646 3_546 ?
Ce5 Li2 Ce3 72.9(4) . 3_546 ?
Sn6 Li2 Ce5 60.3(4) 2_564 4_456 ?
Sn7 Li2 Ce5 116.1(6) . 4_456 ?
Sn7 Li2 Ce5 56.4(4) 4_556 4_456 ?
Sn5 Li2 Ce5 57.6(4) 3_646 4_456 ?
Sn6 Li2 Ce5 130.5(7) 3_646 4_456 ?
Li2 Li2 Ce5 60.0(7) 4_456 4_456 ?
Li2 Li2 Ce5 112.6(9) 4_556 4_456 ?
Ce4 Li2 Ce5 68.9(4) 3_646 4_456 ?
Ce5 Li2 Ce5 166.1(7) . 4_456 ?
Ce3 Li2 Ce5 118.9(6) 3_546 4_456 ?
Sn6 Li1 Sn4 119.2(5) . 3_656 ?
Sn6 Li1 Sn2 111.8(5) . 1_455 ?
Sn4 Li1 Sn2 126.7(5) 3_656 1_455 ?
Sn6 Li1 Sn1 102.7(4) . . ?
Sn4 Li1 Sn1 95.8(4) 3_656 . ?
Sn2 Li1 Sn1 57.3(2) 1_455 . ?
Sn6 Li1 Sn7 59.8(3) . 3_556 ?
Sn4 Li1 Sn7 99.9(4) 3_656 3_556 ?
Sn2 Li1 Sn7 119.0(4) 1_455 3_556 ?
Sn1 Li1 Sn7 160.9(5) . 3_556 ?
Sn6 Li1 Ce2 164.1(5) . 3_556 ?
Sn4 Li1 Ce2 63.8(3) 3_656 3_556 ?
Sn2 Li1 Ce2 62.8(2) 1_455 3_556 ?
Sn1 Li1 Ce2 61.5(2) . 3_556 ?
Sn7 Li1 Ce2 136.0(4) 3_556 3_556 ?
Sn6 Li1 Ce3 76.1(3) . . ?
Sn4 Li1 Ce3 144.1(5) 3_656 . ?
Sn2 Li1 Ce3 61.7(3) 1_455 . ?
Sn1 Li1 Ce3 113.0(4) . . ?
Sn7 Li1 Ce3 57.8(2) 3_556 . ?
Ce2 Li1 Ce3 110.9(4) 3_556 . ?
Sn6 Li1 Ce3 59.1(3) . 1_655 ?
Sn4 Li1 Ce3 85.5(3) 3_656 1_655 ?
Sn2 Li1 Ce3 109.1(4) 1_455 1_655 ?
Sn1 Li1 Ce3 58.3(2) . 1_655 ?
Sn7 Li1 Ce3 111.9(4) 3_556 1_655 ?
Ce2 Li1 Ce3 107.3(4) 3_556 1_655 ?
Ce3 Li1 Ce3 127.3(4) . 1_655 ?
Sn6 Li1 Ce1 113.6(4) . 3_556 ?
Sn4 Li1 Ce1 60.1(3) 3_656 3_556 ?
Sn2 Li1 Ce1 112.4(4) 1_455 3_556 ?
Sn1 Li1 Ce1 142.8(4) . 3_556 ?
Sn7 Li1 Ce1 56.1(2) 3_556 3_556 ?
Ce2 Li1 Ce1 81.7(3) 3_556 3_556 ?
Ce3 Li1 Ce1 84.2(3) . 3_556 ?
Ce3 Li1 Ce1 136.7(4) 1_655 3_556 ?
Sn6 Li1 Ce5 62.6(3) . 3_656 ?
Sn4 Li1 Ce5 59.6(3) 3_656 3_656 ?
Sn2 Li1 Ce5 173.6(5) 1_455 3_656 ?
Sn1 Li1 Ce5 125.6(4) . 3_656 ?
Sn7 Li1 Ce5 56.1(2) 3_556 3_656 ?
Ce2 Li1 Ce5 123.4(4) 3_556 3_656 ?
Ce3 Li1 Ce5 112.8(4) . 3_656 ?
Ce3 Li1 Ce5 71.2(2) 1_655 3_656 ?
Ce1 Li1 Ce5 69.0(3) 3_556 3_656 ?
Sn6 Li1 Ce1 58.1(3) . . ?
Sn4 Li1 Ce1 147.8(4) 3_656 . ?
Sn2 Li1 Ce1 57.4(2) 1_455 . ?
Sn1 Li1 Ce1 57.8(2) . . ?
Sn7 Li1 Ce1 103.6(4) 3_556 . ?
Ce2 Li1 Ce1 110.3(4) 3_556 . ?
Ce3 Li1 Ce1 68.0(3) . . ?
Ce3 Li1 Ce1 65.5(2) 1_655 . ?
Ce1 Li1 Ce1 152.1(4) 3_556 . ?
Ce5 Li1 Ce1 118.3(4) 3_656 . ?

loop_
_geom_bond_atom_site_label_1
_geom_bond_atom_site_label_2
_geom_bond_distance
_geom_bond_site_symmetry_2
_geom_bond_publ_flag
Ce1 Sn7 3.2266(9) . ?
Ce1 Sn6 3.2920(10) . ?
Ce1 Sn4 3.3080(12) 1_455 ?
Ce1 Sn2 3.3687(10) 1_455 ?
Ce1 Sn4 3.3726(12) . ?
Ce1 Sn1 3.4138(10) . ?
Ce1 Sn3 3.4752(10) . ?
Ce1 Sn5 3.5659(11) 1_455 ?
Ce1 Li1 3.595(14) 3_546 ?
Ce1 Li1 3.785(15) . ?
Ce1 Ce3 3.9781(10) 1_655 ?
Ce1 Ce3 4.0529(11) . ?
Ce2 Sn3 3.2799(11) . ?
Ce2 Sn1 3.3334(10) 2_565 ?
Ce2 Sn4 3.3613(10) 1_455 ?
Ce2 Sn3 3.3762(10) 4_457 ?
Ce2 Sn1 3.3783(10) 3_546 ?
Ce2 Sn2 3.3821(10) 2_565 ?
Ce2 Sn5 3.3845(10) 1_455 ?
Ce2 Li1 3.402(13) 3_546 ?
Ce2 Sn2 3.4085(10) 3_646 ?
Ce2 Sn3 3.6096(11) 1_455 ?
Ce2 Ce2 3.9449(8) 4_457 ?
Ce2 Ce2 3.9449(8) 4_557 ?
Ce3 Sn6 3.1841(11) 1_455 ?
Ce3 Sn7 3.2272(10) 3_556 ?
Ce3 Sn4 3.2761(10) 1_455 ?
Ce3 Sn1 3.3068(10) 1_455 ?
Ce3 Sn2 3.3743(10) 1_455 ?
Ce3 Sn3 3.3827(10) 3_556 ?
Ce3 Sn5 3.3888(10) 1_455 ?
Ce3 Li1 3.441(14) . ?
Ce3 Li2 3.54(2) 3_556 ?
Ce3 Li1 3.563(13) 1_455 ?
Ce3 Ce1 3.9781(10) 1_455 ?
Ce4 Sn3 3.1968(10) . ?
Ce4 Sn7 3.2191(9) 2_565 ?
Ce4 Sn2 3.3139(10) 2_665 ?
Ce4 Sn5 3.3461(12) 1_455 ?
Ce4 Sn5 3.3685(12) . ?
Ce4 Sn1 3.3881(10) 2_565 ?
Ce4 Sn6 3.4096(10) . ?
Ce4 Li2 3.49(2) 3_656 ?
Ce4 Sn4 3.5644(10) . ?
Ce4 Ce2 4.0360(10) 1_655 ?
Ce5 Sn2 3.1771(9) . ?
Ce5 Sn7 3.2465(11) 1_655 ?
Ce5 Sn1 3.2481(9) . ?
Ce5 Sn5 3.3150(9) 2_664 ?
Ce5 Sn4 3.3150(9) . ?
Ce5 Sn7 3.3827(11) . ?
Ce5 Sn6 3.3939(10) 3_646 ?
Ce5 Li2 3.51(2) . ?
Ce5 Li1 3.637(14) 3_646 ?
Ce5 Li2 3.72(2) 4_556 ?
Ce5 Ce4 4.0799(9) 2_664 ?
Ce5 Ce1 4.0956(9) 1_655 ?
Sn2 Sn3 3.0106(10) 3_656 ?
Sn2 Sn1 3.0293(10) 1_655 ?
Sn2 Li1 3.120(14) 1_655 ?
Sn2 Sn1 3.2496(11) . ?
Sn2 Ce4 3.3140(10) 2_664 ?
Sn2 Ce1 3.3686(10) 1_655 ?
Sn2 Ce3 3.3742(10) 1_655 ?
Sn2 Ce2 3.3820(10) 2_564 ?
Sn2 Ce2 3.4084(10) 3_656 ?
Sn1 Sn2 3.0292(10) 1_455 ?
Sn1 Sn3 3.1085(10) 3_656 ?
Sn1 Li1 3.194(14) . ?
Sn1 Ce3 3.3067(10) 1_655 ?
Sn1 Ce2 3.3333(10) 2_564 ?
Sn1 Ce2 3.3784(10) 3_556 ?
Sn1 Ce4 3.3882(10) 2_564 ?
Sn3 Sn4 2.9326(12) . ?
Sn3 Sn2 3.0105(10) 3_646 ?
Sn3 Sn1 3.1084(10) 3_646 ?
Sn3 Ce2 3.3762(10) 4_557 ?
Sn3 Ce3 3.3825(10) 3_546 ?
Sn3 Ce2 3.6096(11) 1_655 ?
Sn4 Li1 2.906(15) 3_646 ?
Sn4 Sn5 3.0033(10) . ?
Sn4 Ce3 3.2762(10) 1_655 ?
Sn4 Ce1 3.3080(12) 1_655 ?
Sn4 Ce2 3.3615(10) 1_655 ?
Sn5 Sn6 2.9308(12) 1_655 ?
Sn5 Li2 3.06(2) 3_656 ?
Sn5 Ce5 3.3150(9) 2_665 ?
Sn5 Ce4 3.3461(12) 1_655 ?
Sn5 Ce2 3.3845(10) 1_655 ?
Sn5 Ce3 3.3889(10) 1_655 ?
Sn5 Ce1 3.5660(11) 1_655 ?
Sn6 Li1 2.719(14) . ?
Sn6 Li2 2.88(2) 2_565 ?
Sn6 Sn5 2.9308(12) 1_455 ?
Sn6 Sn7 2.9987(11) 3_556 ?
Sn6 Li2 3.14(2) 3_656 ?
Sn6 Ce3 3.1841(11) 1_655 ?
Sn6 Ce5 3.3939(10) 3_656 ?
Sn7 Li2 2.97(2) . ?
Sn7 Sn6 2.9986(11) 3_546 ?
Sn7 Li2 3.04(2) 4_456 ?
Sn7 Ce4 3.2191(9) 2_564 ?
Sn7 Ce3 3.2271(10) 3_546 ?
Sn7 Li1 3.228(13) 3_546 ?
Sn7 Ce5 3.2465(11) 1_455 ?
Li2 Sn6 2.88(2) 2_564 ?
Li2 Sn7 3.04(2) 4_556 ?
Li2 Sn5 3.06(2) 3_646 ?
Li2 Sn6 3.14(2) 3_646 ?
Li2 Li2 3.253(11) 4_456 ?
Li2 Li2 3.253(11) 4_556 ?
Li2 Ce4 3.49(2) 3_646 ?
Li2 Ce3 3.54(2) 3_546 ?
Li2 Ce5 3.72(2) 4_456 ?
Li1 Sn4 2.906(15) 3_656 ?
Li1 Sn2 3.120(14) 1_455 ?
Li1 Sn7 3.229(13) 3_556 ?
Li1 Ce2 3.402(13) 3_556 ?
Li1 Ce3 3.563(13) 1_655 ?
Li1 Ce1 3.595(14) 3_556 ?
Li1 Ce5 3.637(14) 3_656 ?
